data_7132983
loop_
_publ_author_name
'Zeng, Xiangdi'
'Li, Jiangnan'
'He, Meng'
'Lu, Wanpeng'
'Crawshaw, Danielle'
'Guo, Lixia'
'Ma, Yujie'
'Kippax-Jones, Meredydd'
'Cheng, Yongqiang'
'Manuel, Pascal'
'Rudi&#x107;, Svemir'
'Frogley, Mark D.'
'Schr&#xf6;der, Martin'
'Yang, Sihai'

_publ_section_title
;
 High adsorption of ammonia in a titanium-based metal-organic framework.
;
_journal_issue 46
_journal_name_full 'Chemical communications (Cambridge, England)'
_journal_page_first 5912
_journal_page_last 5915
_journal_paper_doi 10.1039/d4cc01449a
_journal_volume 60
_journal_year 2024
_chemical_formula_moiety 'C8 H3 O5 Ti, 1.272(D3 N)'
_chemical_formula_sum 'C8 H3 D3.82 N1.27 O5 Ti'
_chemical_formula_weight 252.46
_chemical_name_mineral MFM-300Ti-1.27ND3
_space_group_crystal_system tetragonal
_space_group_IT_number 98
_space_group_name_Hall 'I 4bw 2bw'
_space_group_name_H-M_alt 'I 41 2 2'
_symmetry_space_group_name_Hall 'I 4bw 2bw'
_symmetry_space_group_name_H-M 'I 41 2 2'
_audit_update_record
;
2023-09-21 deposited with the CCDC.	2024-04-26 downloaded from the CCDC.
;
_cell_angle_alpha 90
_cell_angle_beta 90
_cell_angle_gamma 90
_cell_formula_units_Z 8
_cell_length_a 14.9200(4)
_cell_length_b 14.9200(4)
_cell_length_c 12.1536(3)
_cell_measurement_temperature 10
_cell_volume 2705.47(12)
_computing_structure_refinement 'Bruker Topas 5.0'
_diffrn_ambient_temperature 10
_diffrn_detector '1520 pixellated 3He tubes'
_diffrn_measurement_device_type 'ISIS WISH diffractometer'
_diffrn_radiation_probe neutron
_diffrn_radiation_type neutron
_diffrn_source 'ISIS TS2'
_diffrn_source_target Tungsten
_diffrn_source_type 'ISIS WISH diffractometer'
_exptl_crystal_density_diffrn 1.240
_pd_char_colour 'white powder'
_pd_instr_dist_spec/detc 2200
_pd_instr_dist_src/spec 40000
_pd_instr_location
; 
WISH is situated on E8 of the second target station of the ISIS neutron source,
located at the Rutherford Appleton Laboratory, Didcot, UK.
;
_pd_meas_2theta_fixed 10-170
_pd_meas_scan_method tof
_pd_proc_ls_background_function Chebyshev
_pd_proc_ls_profile_function pseudo-Voigt
_pd_proc_ls_prof_R_factor 1.117
_pd_proc_ls_prof_wR_expected 0.430
_pd_proc_ls_prof_wR_factor 1.206
_pd_spec_mounting
;                                       
ISIS vanadium sample can equipped with gas handling equipment 
and cartridge heaters, sealed with compressed indium wire.
;
_pd_spec_mount_mode transmission
_pd_spec_shape cylinder
_pd_spec_size_axial '65 mm'
_pd_spec_size_thick '8 mm'
_refine_ls_extinction_method none
_refine_ls_goodness_of_fit_all 2.808
_refine_ls_hydrogen_treatment mixed
_refine_ls_matrix_type fullcycle
_refine_ls_number_parameters 125
_refine_ls_R_factor_all 0.86843
_refine_ls_shift/su_max 0.0333
_refine_ls_structure_factor_coef Inet
_refine_ls_weighting_scheme sigma
_cod_data_source_file d4cc01449a2.cif
_cod_data_source_block MFM300Ti_high_ND3
_cod_depositor_comments 'Adding full bibliography for 7132981--7132983.cif.'
_cod_original_cell_volume 2705.47(15)
_cod_original_sg_symbol_H-M I4122
_cod_original_formula_sum 'C8 H3 D3.82 N1.27 O5 Ti	'
_cod_database_code 7132983

loop_
_symmetry_equiv_pos_as_xyz
'x, y, z '
'-x+1/2, y, -z-1/4 '
'-y, -x, -z '
'-y, x+1/2, z+1/4 '
'y+1/2, -x, z-1/4 '
'y+1/2, x+1/2, -z+1/2 '
'x, -y+1/2, -z+1/4 '
'-x+1/2, -y+1/2, z+1/2 '
'x+1/2, y+1/2, z+1/2 '
'-x, y+1/2, -z+1/4 '
'-y+1/2, -x+1/2, -z+1/2 '
'-y+1/2, x, z-1/4 '
'y, -x+1/2, z+1/4 '
'y, x, -z '
'x+1/2, -y, -z-1/4 '
'-x, -y, z '

loop_
_atom_site_label
_atom_site_type_symbol
_atom_site_symmetry_multiplicity
_atom_site_fract_x
_atom_site_fract_y
_atom_site_fract_z
_atom_site_occupancy
_atom_site_B_iso_or_equiv
N_1_1 N 16 0.4232(7) 0.1894(7) 0.7852(6) 0.378(4) 10.0(5)
H_2_1 D 16 0.3770(14) 0.1988(19) 0.8459(15) 0.378(4) 12.0(6)
H_3_1 D 16 0.4270(17) 0.1218(8) 0.774(2) 0.378(4) 12.0(6)
H_4_1 D 16 0.4832(11) 0.2077(17) 0.818(2) 0.378(4) 12.0(6)
N_1_2 N 16 0.6905(8) 0.6090(7) 0.7488(11) 0.183(2) 1.0(4)
H_2_2 D 16 0.653(3) 0.5527(17) 0.762(2) 0.183(2) 1.2(5)
H_3_2 D 16 0.7338(14) 0.593(2) 0.6869(18) 0.183(2) 1.2(5)
H_4_2 D 16 0.7291(15) 0.617(3) 0.8173(16) 0.183(2) 1.2(5)
N_1_3 N 16 0.2993(18) 0.5827(18) 0.002(2) 0.075(2) 1.0(10)
H_2_3 D 16 0.267(4) 0.595(4) 0.075(4) 0.075(2) 1.2(12)
H_3_3 D 16 0.298(4) 0.642(3) -0.040(5) 0.075(2) 1.2(12)
H_4_3 D 16 0.259(4) 0.540(4) -0.040(5) 0.075(2) 1.2(12)
Ti Ti 8 0.6858(6) 0.3142(6) 0.5 1 0.5(4)
O1 O 8 0.7266(5) 0.25 0.625 1 0.50(9)
O2 O 16 0.6193(11) 0.3745(12) 0.6109(7) 1 0.50(9)
O3 O 16 0.5983(12) 0.2831(7) 0.7685(9) 1 0.50(9)
C1 C 16 0.5914(9) 0.3548(7) 0.7089(5) 1 3.25(8)
C2 C 16 0.5414(3) 0.4295(2) 0.7642(4) 1 3.25(8)
C3 C 8 0.5 0.5 0.7062(5) 1 3.25(8)
C4 C 16 0.5414(3) 0.4295(2) 0.8800(3) 1 3.25(8)
C5 C 8 0.5 0.5 0.9380(3) 1 3.25(8)
H3 H 8 0.5 0.5 0.6219(8) 1 3.90(10)
H4 H 16 0.5715(6) 0.3782(5) 0.9222(4) 1 3.90(10)

loop_
_geom_angle_atom_site_label_1
_geom_angle_atom_site_label_2
_geom_angle_atom_site_label_3
_geom_angle
_geom_angle_site_symmetry_1
_geom_angle_site_symmetry_2
_geom_angle_site_symmetry_3
H_3_2 N_1_1 H_3_1 117.7(17) 4_645 1_555 1_555
H_3_1 N_1_1 H_3_2 125.9(12) 11_556 1_555 4_645
H_3_1 N_1_1 H_4_1 132.2(12) 11_556 1_555 1_555
H_2_1 N_1_1 H_3_2 127.6(11) 11_556 1_555 4_645
H_2_1 N_1_1 H_4_1 162.6(16) 11_556 1_555 1_555
N_1_2 N_1_1 H_2_1 118.3(7) 4_645 1_555 11_556
N_1_2 N_1_1 H_3_1 107.3(10) 4_645 1_555 11_556
H_2_2 N_1_1 H_2_1 127.6(11) 4_645 1_555 11_556
H_2_2 N_1_1 H_3_1 103.2(13) 4_645 1_555 11_556
O3 N_1_1 H_2_2 92.6(9) 1_555 1_555 4_645
O3 N_1_1 N_1_2 103.0(4) 1_555 1_555 4_645
O3 N_1_1 H_2_1 138.5(7) 1_555 1_555 11_556
O3 N_1_1 H_3_1 132.9(7) 1_555 1_555 11_556
O3 N_1_1 H_3_2 90.8(9) 1_555 1_555 4_645
O3 N_1_1 H_3_1 114.1(13) 1_555 1_555 1_555
O3 N_1_1 H_2_1 125.4(15) 1_555 1_555 1_555
H_2_1 N_1_2 H_4_2 139.4(17) 5_565 1_555 1_555
H_2_1 N_1_2 H_2_2 106.7(15) 5_565 1_555 1_555
H_4_3 N_1_2 H_2_1 105.8(15) 15_566 1_555 5_565
H_4_2 N_1_2 H_2_1 146.7(13) 2_657 1_555 5_565
H_4_2 N_1_2 H_3_2 111.1(19) 2_657 1_555 1_555
H_4_1 N_1_2 H_4_2 136.0(10) 5_565 1_555 2_657
H_4_1 N_1_2 H_4_2 134.0(17) 5_565 1_555 1_555
N_1_1 N_1_2 H_4_2 151.3(10) 5_565 1_555 2_657
N_1_1 N_1_2 H_4_2 145.9(13) 5_565 1_555 1_555
H_3_1 N_1_2 H_4_2 169.1(10) 5_565 1_555 2_657
H_3_1 N_1_2 H_4_2 165.6(14) 5_565 1_555 1_555
H_4_3 N_1_3 C4 135.6(16) 2_555 1_555 14_556
O3 N_1_3 H4 119.0(11) 14_556 1_555 16_664
C4 N_1_3 O3 127.1(10) 16_664 1_555 14_556
H_2_3 N_1_3 O3 107.8(17) 3_665 1_555 14_556
H_3_2 N_1_3 H_2_3 165.3(15) 15_466 1_555 3_665
H_3_2 N_1_3 C4 111.2(10) 15_466 1_555 16_664
H_3_2 N_1_3 H4 129.6(12) 15_466 1_555 16_664
H_4_1 N_1_3 H_2_3 151.1(19) 14_556 1_555 3_665
H_4_1 N_1_3 C4 138.2(11) 14_556 1_555 16_664
H_4_1 N_1_3 H_4_3 114.9(18) 14_556 1_555 2_555
H_4_1 N_1_3 H4 147.8(13) 14_556 1_555 16_664
H_2_2 N_1_3 H_2_3 154.7(18) 15_466 1_555 3_665
H_2_2 N_1_3 C4 122.9(11) 15_466 1_555 16_664
H_2_2 N_1_3 C4 115.9(10) 15_466 1_555 14_556
H_2_2 N_1_3 H4 141.4(14) 15_466 1_555 16_664
H_2_2 N_1_3 H_3_3 157.3(12) 15_466 1_555 3_665
H_2_2 N_1_3 H4 122.3(15) 15_466 1_555 14_556
H_3_3 N_1_3 H_4_1 122.6(17) 2_555 1_555 14_556
H_3_3 N_1_3 H_3_2 108.2(12) 2_555 1_555 15_466
H_3_3 N_1_3 O3 140.0(15) 2_555 1_555 14_556
H_3_3 N_1_3 C4 156.5(19) 2_555 1_555 14_556
O1 N_1_3 H_3_3 90.5(7) 9_454 1_555 2_555
O1 N_1_3 H_2_2 108.6(10) 9_454 1_555 15_466
O1 N_1_3 H_3_2 119.2(11) 9_454 1_555 15_466
O1 N_1_3 C4 127.0(9) 9_454 1_555 16_664
O1 N_1_3 H_4_3 121.2(12) 9_454 1_555 2_555
O1 N_1_3 C4 101.3(9) 9_454 1_555 14_556
O1 N_1_3 H4 107.5(10) 9_454 1_555 16_664
O2 Ti O1 169.7(7) 1_555 1_555 3_666
O2 Ti O1 169.7(7) 3_666 1_555 1_555
O3 Ti O1 90.4(5) 5_565 1_555 1_555
O3 Ti O1 90.4(5) 7_556 1_555 3_666
H_2_3 Ti O3 137.1(13) 15_566 1_555 7_556
H_2_3 Ti O2 119.5(14) 15_566 1_555 3_666
H_2_3 Ti O1 123.0(15) 15_566 1_555 3_666
H_2_3 Ti O3 137.1(13) 13_555 1_555 5_565
H_2_3 Ti O2 119.5(14) 13_555 1_555 1_555
H_2_3 Ti O1 123.0(15) 13_555 1_555 1_555
C1 Ti H_2_3 119.7(12) 5_565 1_555 13_555
C1 Ti O3 155.1(7) 5_565 1_555 7_556
C1 Ti O2 92.1(8) 5_565 1_555 3_666
C1 Ti O2 110.0(5) 5_565 1_555 1_555
C1 Ti O1 95.9(4) 5_565 1_555 1_555
C1 Ti H_2_3 119.7(12) 7_556 1_555 15_566
C1 Ti O3 155.1(7) 7_556 1_555 5_565
C1 Ti O2 110.0(5) 7_556 1_555 3_666
C1 Ti O2 92.1(8) 7_556 1_555 1_555
C1 Ti O1 95.9(4) 7_556 1_555 3_666
C1 Ti H_2_3 120.7(13) 3_666 1_555 15_566
C1 Ti O3 96.7(3) 3_666 1_555 7_556
C1 Ti O2 106.0(6) 3_666 1_555 1_555
C1 Ti O1 172.4(5) 3_666 1_555 1_555
C1 Ti H_2_3 120.7(13) 1_555 1_555 13_555
C1 Ti O3 96.7(3) 1_555 1_555 5_565
C1 Ti O2 106.0(6) 1_555 1_555 3_666
C1 Ti O1 172.4(5) 1_555 1_555 3_666
H_3_3 Ti C1 124.0(9) 9_545 1_555 1_555
H_3_3 Ti C1 111.7(10) 9_545 1_555 3_666
H_3_3 Ti H_2_3 106.6(17) 9_545 1_555 15_566
H_3_3 Ti O2 125.2(11) 9_545 1_555 3_666
H_3_3 Ti O2 141.6(10) 9_545 1_555 1_555
H_3_3 Ti C1 111.7(10) 11_655 1_555 1_555
H_3_3 Ti C1 124.0(9) 11_655 1_555 3_666
H_3_3 Ti H_2_3 106.6(17) 11_655 1_555 13_555
H_3_3 Ti O2 141.6(10) 11_655 1_555 3_666
H_3_3 Ti O2 125.2(11) 11_655 1_555 1_555
H_4_1 Ti H_3_3 141.2(12) 7_556 1_555 11_655
H_4_1 Ti H_3_3 112.9(12) 7_556 1_555 9_545
H_4_1 Ti C1 146.1(6) 7_556 1_555 5_565
H_4_1 Ti H_2_3 131.8(15) 7_556 1_555 15_566
H_4_1 Ti O3 143.9(8) 7_556 1_555 5_565
H_4_1 Ti O1 103.9(4) 7_556 1_555 3_666
H_4_1 Ti O1 117.8(5) 7_556 1_555 1_555
H_4_1 Ti H_3_3 112.9(12) 5_565 1_555 11_655
H_4_1 Ti H_3_3 141.2(12) 5_565 1_555 9_545
H_4_1 Ti C1 146.1(6) 5_565 1_555 7_556
H_4_1 Ti H_2_3 131.8(15) 5_565 1_555 13_555
H_4_1 Ti O3 143.9(8) 5_565 1_555 7_556
H_4_1 Ti O1 117.8(5) 5_565 1_555 3_666
H_4_1 Ti O1 103.9(4) 5_565 1_555 1_555
H_3_3 O1 Ti 118.0(15) 11_655 1_555 4_645
H_3_3 O1 Ti 118.0(15) 12_656 1_555 1_555
O2 O1 H_3_3 110.3(15) 1_555 1_555 12_656
O2 O1 H_3_3 138.6(15) 1_555 1_555 11_655
O2 O1 Ti 103.2(4) 1_555 1_555 4_645
O2 O1 H_3_3 138.6(15) 7_556 1_555 12_656
O2 O1 H_3_3 110.3(15) 7_556 1_555 11_655
O2 O1 Ti 103.2(4) 7_556 1_555 1_555
H_2_3 O1 O2 148.4(17) 9_545 1_555 1_555
H_2_3 O1 Ti 110.8(13) 9_545 1_555 1_555
H_2_3 O1 O2 148.4(17) 15_566 1_555 7_556
H_2_3 O1 Ti 110.8(13) 15_566 1_555 4_645
O3 O1 H_2_3 121.2(11) 1_555 1_555 9_545
O3 O1 H_3_3 105.1(16) 1_555 1_555 12_656
O3 O1 H_3_3 164.2(15) 1_555 1_555 11_655
O3 O1 Ti 101.7(4) 1_555 1_555 1_555
O3 O1 H_2_3 121.2(11) 7_556 1_555 15_566
O3 O1 H_3_3 164.2(15) 7_556 1_555 12_656
O3 O1 H_3_3 105.1(16) 7_556 1_555 11_655
O3 O1 Ti 101.7(4) 7_556 1_555 4_645
O3 O1 H_2_3 125.6(11) 6_546 1_555 15_566
O3 O1 O2 149.0(4) 6_546 1_555 1_555
O3 O1 Ti 153.4(4) 6_546 1_555 1_555
O3 O1 H_2_3 125.6(11) 5_565 1_555 9_545
O3 O1 O2 149.0(4) 5_565 1_555 7_556
O3 O1 Ti 153.4(4) 5_565 1_555 4_645
C1 O1 O3 121.4(3) 1_555 1_555 6_546
C1 O1 H_2_3 143.7(14) 1_555 1_555 9_545
C1 O1 H_3_3 106.2(15) 1_555 1_555 12_656
C1 O1 H_3_3 163.2(15) 1_555 1_555 11_655
C1 O1 O3 121.4(3) 7_556 1_555 5_565
C1 O1 H_2_3 143.7(14) 7_556 1_555 15_566
C1 O1 H_3_3 163.2(15) 7_556 1_555 12_656
C1 O1 H_3_3 106.2(15) 7_556 1_555 11_655
H_3_3 O1 C1 151.3(12) 9_545 1_555 1_555
H_3_3 O1 O3 91.2(8) 9_545 1_555 5_565
H_3_3 O1 O3 149.6(11) 9_545 1_555 1_555
H_3_3 O1 H_2_3 128.8(18) 9_545 1_555 15_566
H_3_3 O1 O2 129.6(9) 9_545 1_555 1_555
H_3_3 O1 Ti 114.0(7) 9_545 1_555 4_645
H_3_3 O1 C1 151.3(12) 15_566 1_555 7_556
H_3_3 O1 O3 91.2(8) 15_566 1_555 6_546
H_3_3 O1 O3 149.6(11) 15_566 1_555 7_556
H_3_3 O1 H_2_3 128.8(18) 15_566 1_555 9_545
H_3_3 O1 O2 129.6(9) 15_566 1_555 7_556
H_3_3 O1 Ti 114.0(7) 15_566 1_555 1_555
N_1_3 O1 H_3_3 132.7(14) 9_545 1_555 15_566
N_1_3 O1 C1 153.2(6) 9_545 1_555 1_555
N_1_3 O1 O3 109.2(6) 9_545 1_555 5_565
N_1_3 O1 O3 136.3(6) 9_545 1_555 1_555
N_1_3 O1 H_2_3 141.8(19) 9_545 1_555 15_566
N_1_3 O1 O2 143.3(6) 9_545 1_555 1_555
N_1_3 O1 Ti 97.7(6) 9_545 1_555 1_555
N_1_3 O1 Ti 95.2(6) 9_545 1_555 4_645
N_1_3 O1 H_3_3 132.7(14) 15_566 1_555 9_545
N_1_3 O1 C1 153.2(6) 15_566 1_555 7_556
N_1_3 O1 O3 109.2(6) 15_566 1_555 6_546
N_1_3 O1 O3 136.3(6) 15_566 1_555 7_556
N_1_3 O1 H_2_3 141.8(19) 15_566 1_555 9_545
N_1_3 O1 O2 143.3(6) 15_566 1_555 7_556
N_1_3 O1 Ti 95.2(6) 15_566 1_555 1_555
N_1_3 O1 Ti 97.7(6) 15_566 1_555 4_645
Ti O2 C1 135.4(9) 1_555 1_555 1_555
C2 O2 Ti 171.3(7) 1_555 1_555 1_555
O3 O2 Ti 111.7(6) 1_555 1_555 1_555
O1 O2 C2 122.2(3) 1_555 1_555 1_555
H_4_1 O2 O1 107.8(8) 5_565 1_555 1_555
H_4_1 O2 O3 135.3(7) 5_565 1_555 1_555
H_4_1 O2 C2 97.3(8) 5_565 1_555 1_555
H_4_1 O2 C1 122.8(8) 5_565 1_555 1_555
H3 O2 O1 172.5(4) 1_555 1_555 1_555
H3 O2 H_2_3 118.9(18) 1_555 1_555 15_566
H3 O2 O3 106.5(2) 1_555 1_555 1_555
H3 O2 Ti 137.6(5) 1_555 1_555 1_555
O3 O2 H3 122.1(10) 5_565 1_555 1_555
O3 O2 C2 136.2(10) 5_565 1_555 1_555
O3 O2 C1 134.6(5) 5_565 1_555 1_555
C3 O2 O3 129.4(10) 1_555 1_555 5_565
C3 O2 O1 151.7(2) 1_555 1_555 1_555
C3 O2 H_2_3 108.8(17) 1_555 1_555 15_566
C3 O2 Ti 158.7(5) 1_555 1_555 1_555
O3 O2 C3 134.7(4) 7_556 1_555 1_555
O3 O2 H3 123.4(3) 7_556 1_555 1_555
O3 O2 H_4_1 129.2(7) 7_556 1_555 5_565
O3 O2 H_2_3 116.1(17) 7_556 1_555 15_566
O3 O2 C2 132.3(6) 7_556 1_555 1_555
O3 O2 C1 106.5(7) 7_556 1_555 1_555
H_3_1 O2 O3 126.4(6) 5_565 1_555 7_556
H_3_1 O2 O1 136.7(7) 5_565 1_555 1_555
H_3_1 O2 O3 144.6(6) 5_565 1_555 1_555
H_3_1 O2 Ti 101.6(7) 5_565 1_555 1_555
H_3_1 O2 C1 121.8(8) 5_565 1_555 1_555
H_2_3 O3 C1 130.8(19) 14_556 1_555 1_555
Ti O3 C1 126.8(9) 4_645 1_555 1_555
H_4_1 O3 Ti 100.2(9) 1_555 1_555 4_645
H_4_1 O3 C1 121.9(8) 1_555 1_555 1_555
C2 O3 H_4_1 101.9(9) 1_555 1_555 1_555
C2 O3 Ti 157.9(9) 1_555 1_555 4_645
O2 O3 H_4_1 129.6(6) 1_555 1_555 1_555
O2 O3 Ti 104.2(6) 1_555 1_555 4_645
O2 O3 H_2_3 151.1(19) 1_555 1_555 14_556
H4 O3 O2 108.3(2) 1_555 1_555 1_555
H4 O3 Ti 129.9(5) 1_555 1_555 4_645
O1 O3 H4 138.9(6) 1_555 1_555 1_555
O1 O3 C2 115.0(5) 1_555 1_555 1_555
O1 O3 H_4_1 132.2(9) 1_555 1_555 1_555
O1 O3 H_2_3 130.6(19) 1_555 1_555 14_556
C4 O3 O1 135.3(6) 1_555 1_555 1_555
C4 O3 H_4_1 91.7(9) 1_555 1_555 1_555
C4 O3 Ti 149.5(6) 1_555 1_555 4_645
O2 O3 C4 124.4(6) 4_645 1_555 1_555
O2 O3 H4 103.7(5) 4_645 1_555 1_555
O2 O3 C2 154.2(8) 4_645 1_555 1_555
O2 O3 C1 169.8(9) 4_645 1_555 1_555
O1 O3 C4 105.7(4) 4_645 1_555 1_555
O1 O3 O2 116.7(4) 4_645 1_555 1_555
O1 O3 C2 126.6(5) 4_645 1_555 1_555
O1 O3 H_4_1 111.5(7) 4_645 1_555 1_555
O1 O3 C1 125.7(5) 4_645 1_555 1_555
N_1_3 O3 O1 137.1(8) 14_556 1_555 1_555
N_1_3 O3 O2 139.7(6) 14_556 1_555 1_555
N_1_3 O3 Ti 103.4(6) 14_556 1_555 4_645
N_1_3 O3 C1 118.5(8) 14_556 1_555 1_555
O2 O3 N_1_3 128.9(7) 7_556 1_555 14_556
O2 O3 C4 167.9(4) 7_556 1_555 1_555
O2 O3 H4 160.9(5) 7_556 1_555 1_555
O2 O3 C2 142.9(3) 7_556 1_555 1_555
O2 O3 H_2_3 116.7(18) 7_556 1_555 14_556
O2 O3 C1 112.5(6) 7_556 1_555 1_555
N_1_1 O3 O1 123.3(4) 1_555 1_555 4_645
N_1_1 O3 C4 94.0(5) 1_555 1_555 1_555
N_1_1 O3 O1 126.6(5) 1_555 1_555 1_555
N_1_1 O3 H4 94.5(5) 1_555 1_555 1_555
N_1_1 O3 O2 116.3(3) 1_555 1_555 1_555
N_1_1 O3 C2 97.0(5) 1_555 1_555 1_555
N_1_1 O3 Ti 104.1(7) 1_555 1_555 4_645
N_1_1 O3 C1 110.9(4) 1_555 1_555 1_555
H_3_3 O3 N_1_1 125.0(13) 16_666 1_555 1_555
H_3_3 O3 O2 132.7(9) 16_666 1_555 7_556
H_3_3 O3 O1 102.0(12) 16_666 1_555 1_555
H_3_3 O3 O2 110.0(11) 16_666 1_555 1_555
H_3_3 O3 H_4_1 112.9(14) 16_666 1_555 1_555
H_3_3 O3 N_1_1 168.5(7) 15_566 1_555 1_555
H_3_3 O3 O2 103.5(11) 15_566 1_555 7_556
H_3_3 O3 O2 98.2(8) 15_566 1_555 4_645
H_3_3 O3 C2 90.7(8) 15_566 1_555 1_555
H_3_3 O3 H_4_1 155.4(10) 15_566 1_555 1_555
O2 C1 O3 132.5(10) 1_555 1_555 1_555
C2 C1 O2 113.7(5) 1_555 1_555 1_555
C2 C1 O3 113.7(5) 1_555 1_555 1_555
C4 C1 O2 140.1(5) 1_555 1_555 1_555
C3 C1 O3 138.4(5) 1_555 1_555 1_555
H4 C1 O2 155.7(4) 1_555 1_555 1_555
O1 C1 H4 121.6(3) 1_555 1_555 1_555
O1 C1 C3 150.2(4) 1_555 1_555 1_555
O1 C1 C4 142.1(3) 1_555 1_555 1_555
O1 C1 C2 162.6(7) 1_555 1_555 1_555
H_2_3 C1 H4 102.6(9) 15_566 1_555 1_555
H_2_3 C1 C3 106.0(15) 15_566 1_555 1_555
H_2_3 C1 C4 106.9(11) 15_566 1_555 1_555
H_2_3 C1 C2 109.8(14) 15_566 1_555 1_555
H_2_3 C1 O3 103.4(13) 15_566 1_555 1_555
H3 C1 H_2_3 101.5(13) 1_555 1_555 15_566
H3 C1 O1 131.7(3) 1_555 1_555 1_555
H3 C1 H4 102.5(4) 1_555 1_555 1_555
H3 C1 O3 153.9(4) 1_555 1_555 1_555
Ti C1 H3 167.0(3) 4_645 1_555 1_555
Ti C1 H4 90.0(2) 4_645 1_555 1_555
Ti C1 C3 170.4(3) 4_645 1_555 1_555
Ti C1 C4 112.90(16) 4_645 1_555 1_555
Ti C1 C2 143.3(2) 4_645 1_555 1_555
Ti C1 O2 101.4(6) 4_645 1_555 1_555
H_2_3 C1 H3 134.4(10) 14_556 1_555 1_555
H_2_3 C1 C3 113.4(9) 14_556 1_555 1_555
H_2_3 C1 O2 156.7(11) 14_556 1_555 1_555
Ti C1 H_2_3 131.8(10) 1_555 1_555 14_556
Ti C1 H3 93.8(3) 1_555 1_555 1_555
Ti C1 H4 157.5(4) 1_555 1_555 1_555
Ti C1 C3 114.5(3) 1_555 1_555 1_555
Ti C1 C4 162.7(5) 1_555 1_555 1_555
Ti C1 C2 140.5(4) 1_555 1_555 1_555
Ti C1 O3 105.8(6) 1_555 1_555 1_555
H_4_1 C1 Ti 118.7(6) 1_555 1_555 1_555
H_4_1 C1 H3 118.1(6) 1_555 1_555 1_555
H_4_1 C1 H_2_3 140.2(13) 1_555 1_555 15_566
H_4_1 C1 O1 98.1(5) 1_555 1_555 1_555
H_4_1 C1 C3 109.5(6) 1_555 1_555 1_555
H_4_1 C1 C2 94.4(6) 1_555 1_555 1_555
H_4_1 C1 O2 137.6(6) 1_555 1_555 1_555
H_4_3 C1 H_4_1 130.8(12) 15_566 1_555 1_555
H_4_3 C1 C3 90.3(8) 15_566 1_555 1_555
H_4_3 C1 O3 100.1(11) 15_566 1_555 1_555
H_2_2 C1 H_4_1 137.9(7) 1_555 1_555 1_555
H_2_2 C1 Ti 103.2(6) 1_555 1_555 1_555
H_2_2 C1 H_2_3 103.1(12) 1_555 1_555 14_556
H_2_2 C1 Ti 128.9(10) 1_555 1_555 4_645
H_2_2 C1 O1 113.1(9) 1_555 1_555 1_555
H_2_2 C1 O3 129.3(8) 1_555 1_555 1_555
C1 C2 C4 116.59(10) 1_555 1_555 1_555
C1 C2 C3 123.31(10) 1_555 1_555 1_555
H3 C2 C1 98.55(16) 1_555 1_555 1_555
H3 C2 C4 144.80(13) 1_555 1_555 1_555
H4 C2 H3 169.6(3) 1_555 1_555 1_555
H4 C2 C1 91.83(16) 1_555 1_555 1_555
H4 C2 C3 144.80(13) 1_555 1_555 1_555
O3 C2 H3 125.9(3) 1_555 1_555 1_555
O3 C2 C3 150.0(2) 1_555 1_555 1_555
O2 C2 H4 119.3(3) 1_555 1_555 1_555
O2 C2 C4 142.6(2) 1_555 1_555 1_555
O2 C2 C3 94.7(2) 1_555 1_555 1_555
C5 C2 O2 164.7(4) 1_555 1_555 1_555
C5 C2 O3 118.3(3) 1_555 1_555 1_555
C5 C2 H3 114.80(13) 1_555 1_555 1_555
C5 C2 C1 146.51(10) 1_555 1_555 1_555
C5 C2 C3 90.000(3) 1_555 1_555 1_555
H_2_2 C2 O3 116.5(11) 1_555 1_555 1_555
H_2_2 C2 H4 97.7(9) 1_555 1_555 1_555
H_2_2 C2 C1 102.2(9) 1_555 1_555 1_555
H_2_2 C2 C4 90.5(6) 1_555 1_555 1_555
C4 C2 O2 151.2(3) 16_665 1_555 1_555
C4 C2 O3 147.5(3) 16_665 1_555 1_555
C4 C2 C1 175.5(3) 16_665 1_555 1_555
H_2_2 C2 O2 121.3(7) 16_665 1_555 1_555
H_2_2 C2 O3 116.5(6) 16_665 1_555 1_555
H_2_2 C2 H4 104.6(5) 16_665 1_555 1_555
H_2_2 C2 C1 124.0(7) 16_665 1_555 1_555
H_2_2 C2 C4 90.4(5) 16_665 1_555 1_555
C2 C3 H3 120.00(13) 1_555 1_555 1_555
C2 C3 H3 120.00(13) 16_665 1_555 1_555
C4 C3 C2 90.0(5) 1_555 1_555 16_665
C4 C3 H3 150.00(13) 1_555 1_555 1_555
C4 C3 C2 90.0(5) 16_665 1_555 1_555
C4 C3 H3 150.00(13) 16_665 1_555 1_555
H_2_2 C3 C2 91.7(7) 16_665 1_555 1_555
H_2_2 C3 H3 105.7(5) 16_665 1_555 1_555
H_2_2 C3 C2 91.7(7) 1_555 1_555 16_665
H_2_2 C3 H3 105.7(5) 1_555 1_555 1_555
C1 C3 H_2_2 102.5(9) 1_555 1_555 16_665
C1 C3 C4 119.25(9) 1_555 1_555 16_665
C1 C3 C2 149.22(10) 1_555 1_555 16_665
C1 C3 H3 90.73(9) 1_555 1_555 1_555
C1 C3 H_2_2 102.5(9) 16_665 1_555 1_555
C1 C3 C4 119.25(9) 16_665 1_555 1_555
C1 C3 C2 149.22(10) 16_665 1_555 1_555
C1 C3 H3 90.73(9) 16_665 1_555 1_555
O2 C3 C5 114.14(14) 1_555 1_555 1_555
O2 C3 C1 154.13(19) 1_555 1_555 16_665
O2 C3 H_2_2 118.4(9) 1_555 1_555 16_665
O2 C3 C4 142.99(16) 1_555 1_555 16_665
O2 C3 C2 166.9(3) 1_555 1_555 16_665
O2 C3 C5 114.14(14) 16_665 1_555 1_555
O2 C3 C1 154.13(19) 16_665 1_555 1_555
O2 C3 H_2_2 118.4(9) 16_665 1_555 1_555
O2 C3 C4 142.99(16) 16_665 1_555 1_555
O2 C3 C2 166.9(3) 16_665 1_555 1_555
H_3_1 C3 C5 136.3(4) 5_565 1_555 1_555
H_3_1 C3 C1 91.4(5) 5_565 1_555 16_665
H_3_1 C3 H_2_2 147.8(7) 5_565 1_555 16_665
H_3_1 C3 C4 128.5(5) 5_565 1_555 16_665
H_3_1 C3 C4 129.0(3) 5_565 1_555 1_555
H_3_1 C3 C2 110.8(5) 5_565 1_555 16_665
H_3_1 C3 C2 111.5(4) 5_565 1_555 1_555
H_3_1 C3 C5 136.3(4) 12_555 1_555 1_555
H_3_1 C3 C1 91.4(5) 12_555 1_555 1_555
H_3_1 C3 H_2_2 147.8(7) 12_555 1_555 1_555
H_3_1 C3 C4 129.0(3) 12_555 1_555 16_665
H_3_1 C3 C4 128.5(5) 12_555 1_555 1_555
H_3_1 C3 C2 111.5(4) 12_555 1_555 16_665
H_3_1 C3 C2 110.8(5) 12_555 1_555 1_555
C5 C4 H4 120.00(13) 1_555 1_555 1_555
C2 C4 C5 120.00(13) 1_555 1_555 1_555
C2 C4 H4 120.0(2) 1_555 1_555 1_555
C3 C4 C5 90.000(3) 1_555 1_555 1_555
C3 C4 H4 150.00(13) 1_555 1_555 1_555
C1 C4 C5 152.71(11) 1_555 1_555 1_555
N_1_3 C4 C1 93.2(7) 14_556 1_555 1_555
N_1_3 C4 C3 153.7(7) 14_556 1_555 1_555
N_1_3 C4 C2 125.0(7) 14_556 1_555 1_555
N_1_3 C4 C5 113.9(7) 14_556 1_555 1_555
C5 C4 C1 175.69(16) 3_667 1_555 1_555
C5 C4 C3 121.12(8) 3_667 1_555 1_555
C5 C4 C2 151.12(8) 3_667 1_555 1_555
H_2_3 C4 C5 106.1(8) 14_556 1_555 3_667
H_2_3 C4 C3 131.3(8) 14_556 1_555 1_555
H_2_3 C4 C2 102.1(8) 14_556 1_555 1_555
H_2_3 C4 C5 136.3(9) 14_556 1_555 1_555
H4 C4 C1 127.9(2) 3_667 1_555 1_555
H4 C4 C3 152.9(4) 3_667 1_555 1_555
H4 C4 C2 153.5(2) 3_667 1_555 1_555
O3 C4 H4 107.7(3) 1_555 1_555 3_667
O3 C4 C5 148.35(19) 1_555 1_555 3_667
O3 C4 C5 172.1(3) 1_555 1_555 1_555
H_3_3 C4 C5 93.6(9) 16_666 1_555 3_667
H_3_3 C4 C3 133.0(12) 16_666 1_555 1_555
H_3_3 C4 C2 110.3(11) 16_666 1_555 1_555
H_3_3 C4 C5 119.1(7) 16_666 1_555 1_555
N_1_3 C4 C1 99.2(6) 16_666 1_555 1_555
N_1_3 C4 C3 134.5(6) 16_666 1_555 1_555
N_1_3 C4 C2 122.0(6) 16_666 1_555 1_555
N_1_3 C4 C5 98.9(6) 16_666 1_555 1_555
C2 C4 N_1_3 133.2(6) 16_665 1_555 16_666
C2 C4 H_3_3 146.5(12) 16_665 1_555 16_666
C2 C4 O3 119.30(15) 16_665 1_555 1_555
C2 C4 H4 130.3(3) 16_665 1_555 3_667
C2 C4 H_2_3 158.9(10) 16_665 1_555 14_556
C2 C4 C5 91.12(8) 16_665 1_555 3_667
C2 C4 N_1_3 168.1(7) 16_665 1_555 14_556
C2 C4 C1 92.77(10) 16_665 1_555 1_555
C2 C4 H4 180.00(2) 16_665 1_555 1_555
H_2_2 C4 O3 94.8(7) 1_555 1_555 1_555
H_2_2 C4 H4 101.0(8) 1_555 1_555 3_667
H_2_2 C4 H_2_3 121.4(16) 1_555 1_555 14_556
H_2_2 C4 C5 108.2(5) 1_555 1_555 3_667
H_2_2 C4 N_1_3 130.0(12) 1_555 1_555 14_556
H_2_2 C4 C5 91.5(7) 1_555 1_555 1_555
H_2_2 C4 H4 118.2(10) 1_555 1_555 1_555
H_3_3 C4 H_2_2 115.6(13) 14_556 1_555 1_555
H_3_3 C4 C2 170.0(10) 14_556 1_555 16_665
H_3_3 C4 C3 157.8(12) 14_556 1_555 1_555
H_3_3 C4 C2 128.2(12) 14_556 1_555 1_555
H_3_3 C4 C5 111.5(11) 14_556 1_555 1_555
H_4_3 C4 C2 117.3(9) 16_666 1_555 16_665
H_4_3 C4 C3 116.2(8) 16_666 1_555 1_555
H_4_3 C4 C2 107.8(9) 16_666 1_555 1_555
H4 C5 C4 144.80(13) 16_665 1_555 1_555
H4 C5 C4 144.80(13) 1_555 1_555 16_665
C2 C5 H4 114.80(13) 16_665 1_555 1_555
C2 C5 C4 90.0(5) 16_665 1_555 1_555
C2 C5 H4 114.80(13) 1_555 1_555 16_665
C2 C5 C4 90.0(5) 1_555 1_555 16_665
C4 C5 C2 165.7(2) 14_557 1_555 1_555
C4 C5 C2 123.19(10) 14_557 1_555 16_665
C4 C5 H4 119.95(19) 14_557 1_555 1_555
C4 C5 C2 123.19(10) 3_667 1_555 1_555
C4 C5 C2 165.7(2) 3_667 1_555 16_665
C4 C5 H4 119.95(19) 3_667 1_555 16_665
H4 C5 C2 152.1(3) 14_557 1_555 1_555
H4 C5 C2 101.8(2) 14_557 1_555 16_665
H4 C5 C4 154.5(4) 14_557 1_555 1_555
H4 C5 C2 101.8(2) 3_667 1_555 1_555
H4 C5 C2 152.1(3) 3_667 1_555 16_665
H4 C5 C4 154.5(4) 3_667 1_555 16_665
C3 C5 H4 128.88(19) 1_555 1_555 3_667
C3 C5 H4 128.88(19) 1_555 1_555 14_557
C3 C5 C4 151.12(8) 1_555 1_555 3_667
C3 C5 C4 151.12(8) 1_555 1_555 14_557

loop_
_geom_bond_atom_site_label_1
_geom_bond_atom_site_label_2
_geom_bond_distance
_geom_bond_site_symmetry_1
_geom_bond_site_symmetry_2
N_1_3 H4 1.50(3) 1_555 14_556
Ti O1 1.896(8) 1_555 1_555
Ti O1 1.896(8) 1_555 3_666
Ti O2 1.900(15) 1_555 1_555
Ti O2 1.900(15) 1_555 3_666
Ti O3 1.966(13) 1_555 5_565
Ti O3 1.966(13) 1_555 7_556
O1 Ti 1.896(8) 1_555 4_645
O1 Ti 1.896(8) 1_555 1_555
O2 C1 1.295(4) 1_555 1_555
O2 Ti 1.900(15) 1_555 1_555
O3 C1 1.295(4) 1_555 1_555
O3 Ti 1.966(13) 1_555 4_645
C1 O3 1.295(4) 1_555 1_555
C1 O2 1.295(4) 1_555 1_555
C1 C2 1.500(7) 1_555 1_555
C2 C3 1.408(3) 1_555 1_555
C2 C4 1.408(3) 1_555 1_555
C2 C1 1.500(7) 1_555 1_555
C3 H3 1.025(8) 1_555 1_555
C3 C2 1.408(3) 1_555 1_555
C3 C2 1.408(3) 1_555 16_665
C4 H4 1.025(8) 1_555 1_555
C4 C5 1.408(3) 1_555 1_555
C4 C2 1.408(3) 1_555 1_555
C5 C4 1.408(3) 1_555 16_665
C5 C4 1.408(3) 1_555 1_555
C5 C5 1.507(6) 1_555 3_667
H3 C3 1.025(8) 1_555 1_555
H4 C4 1.025(8) 1_555 1_555
H4 N_1_3 1.50(3) 1_555 14_556
